data_7132969
loop_
_publ_author_name
'Kelsey, Shaun R.'
'Griaznov, Georgii'
'Spaeth, Andrew D.'
'Janzen, Daron E.'
'Douglas, Justin T.'
'Thompson, Ward H.'
'Barybin, Mikhail V.'

_publ_section_title
;
 Tuning the redox profile of the 6,6'-biazulenic platform through
 functionalization along its molecular axis.
;
_journal_issue 39
_journal_name_full 'Chemical communications (Cambridge, England)'
_journal_page_first 5213
_journal_page_last 5216
_journal_paper_doi 10.1039/d4cc00656a
_journal_volume 60
_journal_year 2024
_chemical_formula_moiety 'C32 H28 Cl2 O8'
_chemical_formula_sum 'C32 H28 Cl2 O8'
_chemical_formula_weight 611.44
_space_group_crystal_system triclinic
_space_group_IT_number 2
_space_group_name_Hall '-P 1'
_space_group_name_H-M_alt 'P -1'
_atom_sites_solution_hydrogens geom
_atom_sites_solution_primary dual
_audit_creation_date 2022-10-04
_audit_creation_method
;
Olex2 1.3
(compiled 2020.11.12 svn.r5f609507 for OlexSys, GUI svn.r6408)
;
_audit_update_record
;
2023-10-12 deposited with the CCDC.	2024-04-15 downloaded from the CCDC.
;
_cell_angle_alpha 96.395(7)
_cell_angle_beta 99.389(7)
_cell_angle_gamma 117.914(8)
_cell_formula_units_Z 2
_cell_length_a 9.9510(8)
_cell_length_b 10.5842(9)
_cell_length_c 14.9945(12)
_cell_measurement_reflns_used 5126
_cell_measurement_temperature 173.15
_cell_measurement_theta_max 32.4000
_cell_measurement_theta_min 2.2320
_cell_volume 1344.5(2)
_computing_cell_refinement 'CrysAlisPro 1.171.42.64a (Rigaku OD, 2022)'
_computing_data_collection 'CrysAlisPro 1.171.42.64a (Rigaku OD, 2022)'
_computing_data_reduction 'CrysAlisPro 1.171.42.64a (Rigaku OD, 2022)'
_computing_molecular_graphics 'Olex2 1.3 (Dolomanov et al., 2009)'
_computing_publication_material 'Olex2 1.3 (Dolomanov et al., 2009)'
_computing_structure_refinement 'SHELXL 2018/3 (Sheldrick, 2015)'
_computing_structure_solution 'SHELXT 2018/2 (Sheldrick, 2018)'
_diffrn_ambient_temperature 173.15
_diffrn_detector 'CCD plate'
_diffrn_measured_fraction_theta_full 1.000
_diffrn_measured_fraction_theta_max 0.983
_diffrn_measurement_details
;
List of Runs (angles in degrees, time in seconds):

  # Type    Start    End  Width  t~exp~   \w     \q     \k     \f   Frames
#--------------------------------------------------------------------------
  1  \w    -74.00 119.00   1.00    7.00    --   30.00  54.00 120.00  193
  2  \w    -74.00 119.00   1.00    7.00    --   30.00  54.00-120.00  193
  3  \w    -74.00 112.00   1.00    7.00    --   30.00  54.00 -30.00  186
;
_diffrn_measurement_device 'two-circle diffractometer'
_diffrn_measurement_device_type 'XtaLAB Mini (ROW)'
_diffrn_measurement_method '\w scans'
_diffrn_orient_matrix_type 'CrysAlisPro convention (1999,Acta A55,543-557)'
_diffrn_orient_matrix_UB_11 0.0726122000
_diffrn_orient_matrix_UB_12 0.0360223000
_diffrn_orient_matrix_UB_13 -0.0123410000
_diffrn_orient_matrix_UB_21 -0.0186220000
_diffrn_orient_matrix_UB_22 0.0531216000
_diffrn_orient_matrix_UB_23 -0.0136413000
_diffrn_orient_matrix_UB_31 0.0361045000
_diffrn_orient_matrix_UB_32 0.0437229000
_diffrn_orient_matrix_UB_33 0.0455220000
_diffrn_radiation_monochromator graphite
_diffrn_radiation_probe x-ray
_diffrn_radiation_type 'Mo K\a'
_diffrn_radiation_wavelength 0.71073
_diffrn_reflns_av_R_equivalents 0.0331
_diffrn_reflns_av_unetI/netI 0.0471
_diffrn_reflns_Laue_measured_fraction_full 1.000
_diffrn_reflns_Laue_measured_fraction_max 0.983
_diffrn_reflns_limit_h_max 14
_diffrn_reflns_limit_h_min -14
_diffrn_reflns_limit_k_max 15
_diffrn_reflns_limit_k_min -15
_diffrn_reflns_limit_l_max 21
_diffrn_reflns_limit_l_min -21
_diffrn_reflns_number 18156
_diffrn_reflns_point_group_measured_fraction_full 1.000
_diffrn_reflns_point_group_measured_fraction_max 0.983
_diffrn_reflns_theta_full 25.242
_diffrn_reflns_theta_max 30.508
_diffrn_reflns_theta_min 2.230
_diffrn_source 'fine-focus sealed X-ray tube'
_diffrn_source_type 'Rigaku (Mo) X-ray Source'
_exptl_absorpt_coefficient_mu 0.298
_exptl_absorpt_correction_T_max 1.00000
_exptl_absorpt_correction_T_min 0.85925
_exptl_absorpt_correction_type multi-scan
_exptl_absorpt_process_details
;
CrysAlisPro 1.171.42.64a (Rigaku Oxford Diffraction, 2022)
Empirical absorption correction using spherical harmonics,
implemented in SCALE3 ABSPACK scaling algorithm.
;
_exptl_crystal_colour 'dark red'
_exptl_crystal_colour_modifier dark
_exptl_crystal_colour_primary red
_exptl_crystal_density_diffrn 1.510
_exptl_crystal_description block
_exptl_crystal_F_000 636
_exptl_crystal_recrystallization_method 'Re-crystallisation from solvent: pentane'
_exptl_crystal_size_max 0.45
_exptl_crystal_size_mid 0.18
_exptl_crystal_size_min 0.1
_refine_diff_density_max 0.490
_refine_diff_density_min -0.591
_refine_diff_density_rms 0.073
_refine_ls_extinction_method none
_refine_ls_goodness_of_fit_ref 1.062
_refine_ls_hydrogen_treatment constr
_refine_ls_matrix_type full
_refine_ls_number_parameters 383
_refine_ls_number_reflns 8070
_refine_ls_number_restraints 0
_refine_ls_restrained_S_all 1.062
_refine_ls_R_factor_all 0.0753
_refine_ls_R_factor_gt 0.0527
_refine_ls_shift/su_max 0.001
_refine_ls_shift/su_mean 0.000
_refine_ls_structure_factor_coef Fsqd
_refine_ls_weighting_details 'w=1/[\s^2^(Fo^2^)+(0.0731P)^2^+0.5097P] where P=(Fo^2^+2Fc^2^)/3'
_refine_ls_weighting_scheme calc
_refine_ls_wR_factor_gt 0.1357
_refine_ls_wR_factor_ref 0.1598
_reflns_Friedel_coverage 0.000
_reflns_number_gt 5915
_reflns_number_total 8070
_reflns_threshold_expression 'I > 2\s(I)'
_cod_data_source_file d4cc00656a2.cif
_cod_data_source_block 3a
_cod_depositor_comments 'Adding full bibliography for 7132969.cif.'
_cod_database_code 7132969
_publ_section.title
;Tuning the redox profile of the 6,6'-biazulenic platform
 through functionalization along its molecular axis and 
the surprising structural influence of dichloro substitution
;

_shelx_shelxl_version_number 2018/3
_chemical_oxdiff_formula C32H28Cl2O8
_chemical_oxdiff_usercomment 'Misha UK sample SK-3-178'
_shelx_space_group_comment
;
The symmetry employed for this shelxl refinement is uniquely defined
by the following loop, which should always be used as a source of
symmetry information in preference to the above space-group names.
They are only intended as comments.
;
_reflns_odcompleteness_completeness 99.96
_reflns_odcompleteness_iscentric 1
_reflns_odcompleteness_theta 26.32
_olex2_refinement_description
;
1. Fixed Uiso
 At 1.2 times of:
  All C(H) groups, All C(H,H) groups
 At 1.5 times of:
  All C(H,H,H) groups
2.a Secondary CH2 refined with riding coordinates:
 C18(H18A,H18B), C12(H12A,H12B), C21(H21A,H21B), C15(H15A,H15B)
2.b Aromatic/amide H refined with riding coordinates:
 C4(H4), C8(H8), C5(H5), C8'(H8'), C7'(H7'), C7(H7), C4'(H4'), C5'(H5')
2.c Idealised Me refined as rotating group:
 C13(H13A,H13B,H13C), C19(H19A,H19B,H19C), C22(H22A,H22B,H22C), C16(H16A,H16B,
 H16C)
;
_olex2_exptl_crystal_mounting_method 'Mitigen micromount'
_olex2_submission_special_instructions 'No special instructions were received'
_oxdiff_exptl_absorpt_empirical_details
;
Empirical correction (ABSPACK) includes:
- Absorption correction using spherical harmonics
- Frame scaling
;
_oxdiff_exptl_absorpt_empirical_full_max 1.334
_oxdiff_exptl_absorpt_empirical_full_min 0.787

loop_
_space_group_symop_operation_xyz
'x, y, z'
'-x, -y, -z'

loop_
_atom_site_label
_atom_site_type_symbol
_atom_site_fract_x
_atom_site_fract_y
_atom_site_fract_z
_atom_site_U_iso_or_equiv
_atom_site_adp_type
_atom_site_occupancy
_atom_site_site_symmetry_order
_atom_site_calc_flag
_atom_site_refinement_flags_posn
_atom_site_refinement_flags_adp
_atom_site_refinement_flags_occupancy
_atom_site_disorder_assembly
_atom_site_disorder_group
Cl1 Cl 1.41477(5) 0.50329(5) 1.09520(3) 0.03169(13) Uani 1 1 d . . . . .
Cl2 Cl -0.02567(7) 0.15538(6) 0.36584(4) 0.04564(16) Uani 1 1 d . . . . .
O6 O 0.00224(16) -0.09833(15) 0.35530(10) 0.0348(3) Uani 1 1 d . . . . .
O4 O 1.16324(16) 0.23242(16) 1.10608(10) 0.0355(3) Uani 1 1 d . . . . .
O2 O 1.47580(16) 0.77617(15) 1.03834(9) 0.0352(3) Uani 1 1 d . . . . .
O1 O 1.41898(17) 0.74217(17) 0.88558(10) 0.0387(4) Uani 1 1 d . . . . .
O8 O 0.29264(18) 0.56988(16) 0.57050(10) 0.0364(3) Uani 1 1 d . . . . .
O7 O 0.11934(18) 0.46557(17) 0.43625(10) 0.0368(3) Uani 1 1 d . . . . .
O3 O 0.91946(18) 0.1439(2) 1.03390(14) 0.0602(6) Uani 1 1 d . . . . .
O5 O 0.2094(2) -0.1051(2) 0.42195(14) 0.0630(6) Uani 1 1 d . . . . .
C3 C 1.1072(2) 0.35434(19) 1.00076(12) 0.0233(3) Uani 1 1 d . . . . .
C10 C 1.0120(2) 0.37032(19) 0.92831(11) 0.0222(3) Uani 1 1 d . . . . .
C9' C 0.3655(2) 0.3383(2) 0.55325(12) 0.0240(3) Uani 1 1 d . . . . .
C9 C 1.1093(2) 0.50163(19) 0.89956(11) 0.0225(3) Uani 1 1 d . . . . .
C1' C 0.2403(2) 0.3420(2) 0.49807(12) 0.0255(4) Uani 1 1 d . . . . .
C10' C 0.3414(2) 0.1928(2) 0.52725(12) 0.0254(3) Uani 1 1 d . . . . .
C4 C 0.8553(2) 0.2774(2) 0.89149(12) 0.0256(3) Uani 1 1 d . . . . .
H4 H 0.808372 0.197173 0.920309 0.031 Uiso 1 1 calc R U . . .
C1 C 1.2592(2) 0.56374(19) 0.95704(12) 0.0235(3) Uani 1 1 d . . . . .
C20 C 0.2096(2) 0.4623(2) 0.49671(12) 0.0269(4) Uani 1 1 d . . . . .
C6 C 0.7833(2) 0.3816(2) 0.76311(12) 0.0244(3) Uani 1 1 d . . . . .
C2 C 1.2565(2) 0.47341(19) 1.01707(11) 0.0225(3) Uani 1 1 d . . . . .
C8 C 1.0653(2) 0.5578(2) 0.82953(12) 0.0252(3) Uani 1 1 d . . . . .
H8 H 1.146552 0.647039 0.821523 0.030 Uiso 1 1 calc R U . . .
C11 C 1.3916(2) 0.7010(2) 0.95417(13) 0.0266(4) Uani 1 1 d . . . . .
C6' C 0.6468(2) 0.3468(2) 0.68830(12) 0.0258(4) Uani 1 1 d . . . . .
C14 C 1.0524(2) 0.2340(2) 1.04673(13) 0.0288(4) Uani 1 1 d . . . . .
C5 C 0.7563(2) 0.2829(2) 0.81940(13) 0.0278(4) Uani 1 1 d . . . . .
H5 H 0.650864 0.205313 0.805923 0.033 Uiso 1 1 calc R U . . .
C8' C 0.4906(2) 0.4528(2) 0.61820(12) 0.0268(4) Uani 1 1 d . . . . .
H8' H 0.491746 0.543567 0.622619 0.032 Uiso 1 1 calc R U . . .
C7' C 0.6130(2) 0.4569(2) 0.67724(13) 0.0279(4) Uani 1 1 d . . . . .
H7' H 0.685868 0.549667 0.716578 0.034 Uiso 1 1 calc R U . . .
C7 C 0.9225(2) 0.5054(2) 0.76942(12) 0.0268(4) Uani 1 1 d . . . . .
H7 H 0.919517 0.563157 0.725796 0.032 Uiso 1 1 calc R U . . .
C2' C 0.1436(2) 0.2036(2) 0.44150(12) 0.0266(4) Uani 1 1 d . . . . .
C3' C 0.2027(2) 0.1109(2) 0.45689(12) 0.0273(4) Uani 1 1 d . . . . .
C4' C 0.4332(2) 0.1393(2) 0.56561(13) 0.0298(4) Uani 1 1 d . . . . .
H4' H 0.400440 0.040704 0.538754 0.036 Uiso 1 1 calc R U . . .
C17 C 0.1410(2) -0.0393(2) 0.41174(13) 0.0317(4) Uani 1 1 d . . . . .
C5' C 0.5648(2) 0.2064(2) 0.63661(13) 0.0308(4) Uani 1 1 d . . . . .
H5' H 0.606713 0.145561 0.653002 0.037 Uiso 1 1 calc R U . . .
C18 C -0.0632(2) -0.2462(2) 0.30735(14) 0.0351(4) Uani 1 1 d . . . . .
H18A H -0.086564 -0.312187 0.351465 0.042 Uiso 1 1 calc R U . . .
H18B H 0.011859 -0.256520 0.275378 0.042 Uiso 1 1 calc R U . . .
C12 C 1.6192(2) 0.9076(2) 1.04767(15) 0.0377(5) Uani 1 1 d . . . . .
H12A H 1.604511 0.966568 1.004201 0.045 Uiso 1 1 calc R U . . .
H12B H 1.700956 0.885214 1.034532 0.045 Uiso 1 1 calc R U . . .
C21 C 0.2634(3) 0.6901(2) 0.57379(16) 0.0378(5) Uani 1 1 d . . . . .
H21A H 0.156286 0.659325 0.581674 0.045 Uiso 1 1 calc R U . . .
H21B H 0.272821 0.726233 0.515747 0.045 Uiso 1 1 calc R U . . .
C15 C 1.1162(3) 0.1115(2) 1.15007(16) 0.0403(5) Uani 1 1 d . . . . .
H15A H 1.061606 0.018521 1.103085 0.048 Uiso 1 1 calc R U . . .
H15B H 1.043497 0.111352 1.187994 0.048 Uiso 1 1 calc R U . . .
C13 C 1.6648(3) 0.9880(2) 1.14438(16) 0.0417(5) Uani 1 1 d . . . . .
H13A H 1.587031 1.016298 1.154797 0.062 Uiso 1 1 calc R U . . .
H13B H 1.767904 1.075915 1.156044 0.062 Uiso 1 1 calc R U . . .
H13C H 1.669887 0.924954 1.186478 0.062 Uiso 1 1 calc R U . . .
C19 C -0.2086(3) -0.2842(3) 0.23944(16) 0.0448(6) Uani 1 1 d . . . . .
H19A H -0.182747 -0.225342 0.192349 0.067 Uiso 1 1 calc R U . . .
H19B H -0.277527 -0.264244 0.271089 0.067 Uiso 1 1 calc R U . . .
H19C H -0.262116 -0.388377 0.209753 0.067 Uiso 1 1 calc R U . . .
C22 C 0.3811(3) 0.8054(3) 0.65314(16) 0.0448(5) Uani 1 1 d . . . . .
H22A H 0.485670 0.841718 0.641596 0.067 Uiso 1 1 calc R U . . .
H22B H 0.377434 0.765363 0.709111 0.067 Uiso 1 1 calc R U . . .
H22C H 0.358538 0.886145 0.661612 0.067 Uiso 1 1 calc R U . . .
C16 C 1.2575(3) 0.1258(3) 1.20889(18) 0.0454(5) Uani 1 1 d . . . . .
H16A H 1.331024 0.131152 1.171230 0.068 Uiso 1 1 calc R U . . .
H16B H 1.228961 0.040656 1.237348 0.068 Uiso 1 1 calc R U . . .
H16C H 1.307083 0.215139 1.257448 0.068 Uiso 1 1 calc R U . . .

loop_
_atom_site_aniso_label
_atom_site_aniso_U_11
_atom_site_aniso_U_22
_atom_site_aniso_U_33
_atom_site_aniso_U_23
_atom_site_aniso_U_13
_atom_site_aniso_U_12
Cl1 0.0220(2) 0.0380(3) 0.0294(2) 0.00920(18) -0.00112(17) 0.01233(19)
Cl2 0.0380(3) 0.0446(3) 0.0469(3) -0.0099(2) -0.0160(2) 0.0271(2)
O6 0.0290(7) 0.0309(7) 0.0363(7) -0.0073(6) -0.0050(6) 0.0155(6)
O4 0.0269(7) 0.0338(7) 0.0419(8) 0.0198(6) 0.0018(6) 0.0116(6)
O2 0.0246(7) 0.0308(7) 0.0284(7) 0.0030(5) 0.0014(5) -0.0013(6)
O1 0.0302(7) 0.0415(8) 0.0318(7) 0.0166(6) 0.0041(6) 0.0071(6)
O8 0.0392(8) 0.0344(8) 0.0355(7) -0.0028(6) -0.0083(6) 0.0259(7)
O7 0.0396(8) 0.0425(8) 0.0304(7) 0.0046(6) -0.0033(6) 0.0264(7)
O3 0.0249(8) 0.0581(11) 0.0722(12) 0.0435(10) -0.0063(8) -0.0001(7)
O5 0.0567(11) 0.0486(10) 0.0712(12) -0.0261(9) -0.0313(9) 0.0392(9)
C3 0.0197(8) 0.0254(8) 0.0220(8) 0.0054(6) 0.0027(6) 0.0097(7)
C10 0.0206(8) 0.0235(8) 0.0204(7) 0.0031(6) 0.0028(6) 0.0101(7)
C9' 0.0220(8) 0.0286(9) 0.0232(8) 0.0061(6) 0.0038(6) 0.0144(7)
C9 0.0195(8) 0.0241(8) 0.0206(7) 0.0023(6) 0.0023(6) 0.0095(6)
C1' 0.0239(8) 0.0298(9) 0.0225(8) 0.0030(7) 0.0011(6) 0.0151(7)
C10' 0.0237(8) 0.0299(9) 0.0215(8) 0.0020(6) 0.0015(6) 0.0144(7)
C4 0.0198(8) 0.0266(9) 0.0262(8) 0.0065(7) 0.0027(6) 0.0091(7)
C1 0.0212(8) 0.0255(8) 0.0215(8) 0.0045(6) 0.0029(6) 0.0105(7)
C20 0.0255(9) 0.0308(9) 0.0257(8) 0.0053(7) 0.0038(7) 0.0161(7)
C6 0.0214(8) 0.0295(9) 0.0214(8) 0.0015(6) -0.0001(6) 0.0143(7)
C2 0.0186(7) 0.0279(8) 0.0192(7) 0.0025(6) 0.0009(6) 0.0119(7)
C8 0.0232(8) 0.0243(8) 0.0246(8) 0.0044(6) 0.0018(6) 0.0106(7)
C11 0.0204(8) 0.0285(9) 0.0272(8) 0.0049(7) 0.0018(7) 0.0107(7)
C6' 0.0209(8) 0.0318(9) 0.0231(8) 0.0039(7) 0.0005(6) 0.0136(7)
C14 0.0249(9) 0.0309(9) 0.0266(9) 0.0099(7) 0.0028(7) 0.0108(8)
C5 0.0192(8) 0.0291(9) 0.0292(9) 0.0053(7) 0.0008(7) 0.0093(7)
C8' 0.0255(9) 0.0272(9) 0.0271(8) 0.0056(7) 0.0031(7) 0.0138(7)
C7' 0.0253(9) 0.0280(9) 0.0268(9) 0.0034(7) 0.0006(7) 0.0125(7)
C7 0.0259(9) 0.0302(9) 0.0241(8) 0.0072(7) 0.0024(7) 0.0147(7)
C2' 0.0237(8) 0.0345(10) 0.0205(8) -0.0008(7) -0.0021(6) 0.0173(8)
C3' 0.0259(9) 0.0310(9) 0.0229(8) -0.0007(7) -0.0017(7) 0.0163(7)
C4' 0.0280(9) 0.0303(9) 0.0288(9) -0.0004(7) -0.0028(7) 0.0170(8)
C17 0.0301(10) 0.0356(10) 0.0276(9) -0.0012(7) -0.0026(7) 0.0197(8)
C5' 0.0289(9) 0.0330(10) 0.0304(9) 0.0020(7) -0.0023(7) 0.0195(8)
C18 0.0318(10) 0.0297(10) 0.0334(10) -0.0061(8) -0.0003(8) 0.0124(8)
C12 0.0246(9) 0.0267(10) 0.0416(11) 0.0047(8) 0.0041(8) -0.0014(7)
C21 0.0396(11) 0.0337(10) 0.0436(11) 0.0013(9) -0.0003(9) 0.0257(9)
C15 0.0354(11) 0.0374(11) 0.0455(12) 0.0258(9) 0.0061(9) 0.0136(9)
C13 0.0352(11) 0.0294(10) 0.0433(12) 0.0016(9) 0.0000(9) 0.0069(9)
C19 0.0296(11) 0.0475(13) 0.0423(12) -0.0111(10) -0.0029(9) 0.0154(10)
C22 0.0522(14) 0.0363(11) 0.0435(12) -0.0008(9) -0.0030(10) 0.0267(11)
C16 0.0428(13) 0.0507(14) 0.0508(13) 0.0277(11) 0.0093(10) 0.0265(11)

loop_
_atom_type_symbol
_atom_type_description
_atom_type_scat_dispersion_real
_atom_type_scat_dispersion_imag
_atom_type_scat_source
C C 0.0033 0.0016 'International Tables Vol C Tables 4.2.6.8 and 6.1.1.4'
H H 0.0000 0.0000 'International Tables Vol C Tables 4.2.6.8 and 6.1.1.4'
Cl Cl 0.1484 0.1585 'International Tables Vol C Tables 4.2.6.8 and 6.1.1.4'
O O 0.0106 0.0060 'International Tables Vol C Tables 4.2.6.8 and 6.1.1.4'

loop_
_geom_angle_atom_site_label_1
_geom_angle_atom_site_label_2
_geom_angle_atom_site_label_3
_geom_angle
_geom_angle_site_symmetry_1
_geom_angle_site_symmetry_3
_geom_angle_publ_flag
C17 O6 C18 116.59(16) . . ?
C14 O4 C15 116.42(16) . . ?
C11 O2 C12 118.03(16) . . ?
C20 O8 C21 115.34(15) . . ?
C10 C3 C14 124.08(16) . . ?
C2 C3 C10 107.09(16) . . ?
C2 C3 C14 128.83(16) . . ?
C3 C10 C9 107.57(15) . . ?
C4 C10 C3 126.11(17) . . ?
C4 C10 C9 126.31(16) . . ?
C1' C9' C10' 106.88(15) . . ?
C8' C9' C1' 126.74(17) . . ?
C8' C9' C10' 126.36(16) . . ?
C1 C9 C10 107.00(15) . . ?
C8 C9 C10 127.37(16) . . ?
C8 C9 C1 125.63(17) . . ?
C9' C1' C20 128.93(16) . . ?
C2' C1' C9' 107.15(16) . . ?
C2' C1' C20 123.92(16) . . ?
C3' C10' C9' 108.38(15) . . ?
C4' C10' C9' 126.73(16) . . ?
C4' C10' C3' 124.85(17) . . ?
C10 C4 H4 115.2 . . ?
C5 C4 C10 129.54(18) . . ?
C5 C4 H4 115.2 . . ?
C9 C1 C11 124.96(16) . . ?
C2 C1 C9 108.03(16) . . ?
C2 C1 C11 126.99(16) . . ?
O8 C20 C1' 113.10(15) . . ?
O7 C20 O8 122.79(17) . . ?
O7 C20 C1' 124.11(17) . . ?
C5 C6 C6' 115.26(16) . . ?
C7 C6 C6' 118.21(16) . . ?
C7 C6 C5 126.53(16) . . ?
C3 C2 Cl1 125.84(14) . . ?
C1 C2 Cl1 123.86(14) . . ?
C1 C2 C3 110.27(15) . . ?
C9 C8 H8 115.0 . . ?
C7 C8 C9 130.09(18) . . ?
C7 C8 H8 115.0 . . ?
O2 C11 C1 110.89(16) . . ?
O1 C11 O2 124.41(18) . . ?
O1 C11 C1 124.67(17) . . ?
C7' C6' C6 117.49(16) . . ?
C5' C6' C6 116.41(16) . . ?
C5' C6' C7' 126.10(17) . . ?
O4 C14 C3 114.20(16) . . ?
O3 C14 O4 121.71(18) . . ?
O3 C14 C3 124.09(18) . . ?
C4 C5 C6 130.83(18) . . ?
C4 C5 H5 114.6 . . ?
C6 C5 H5 114.6 . . ?
C9' C8' H8' 114.8 . . ?
C7' C8' C9' 130.40(18) . . ?
C7' C8' H8' 114.8 . . ?
C6' C7' H7' 115.2 . . ?
C8' C7' C6' 129.63(18) . . ?
C8' C7' H7' 115.2 . . ?
C6 C7 H7 115.4 . . ?
C8 C7 C6 129.28(17) . . ?
C8 C7 H7 115.4 . . ?
C1' C2' Cl2 123.85(14) . . ?
C3' C2' Cl2 124.74(14) . . ?
C3' C2' C1' 111.39(15) . . ?
C10' C3' C17 124.78(17) . . ?
C2' C3' C10' 106.19(16) . . ?
C2' C3' C17 129.02(16) . . ?
C10' C4' H4' 115.2 . . ?
C5' C4' C10' 129.66(18) . . ?
C5' C4' H4' 115.2 . . ?
O6 C17 C3' 114.29(16) . . ?
O5 C17 O6 121.62(19) . . ?
O5 C17 C3' 124.07(18) . . ?
C6' C5' H5' 114.6 . . ?
C4' C5' C6' 130.86(18) . . ?
C4' C5' H5' 114.6 . . ?
O6 C18 H18A 110.2 . . ?
O6 C18 H18B 110.2 . . ?
O6 C18 C19 107.51(18) . . ?
H18A C18 H18B 108.5 . . ?
C19 C18 H18A 110.2 . . ?
C19 C18 H18B 110.2 . . ?
O2 C12 H12A 110.5 . . ?
O2 C12 H12B 110.5 . . ?
O2 C12 C13 106.15(18) . . ?
H12A C12 H12B 108.7 . . ?
C13 C12 H12A 110.5 . . ?
C13 C12 H12B 110.5 . . ?
O8 C21 H21A 110.3 . . ?
O8 C21 H21B 110.3 . . ?
O8 C21 C22 106.92(17) . . ?
H21A C21 H21B 108.6 . . ?
C22 C21 H21A 110.3 . . ?
C22 C21 H21B 110.3 . . ?
O4 C15 H15A 110.1 . . ?
O4 C15 H15B 110.1 . . ?
O4 C15 C16 107.80(18) . . ?
H15A C15 H15B 108.5 . . ?
C16 C15 H15A 110.1 . . ?
C16 C15 H15B 110.1 . . ?
C12 C13 H13A 109.5 . . ?
C12 C13 H13B 109.5 . . ?
C12 C13 H13C 109.5 . . ?
H13A C13 H13B 109.5 . . ?
H13A C13 H13C 109.5 . . ?
H13B C13 H13C 109.5 . . ?
C18 C19 H19A 109.5 . . ?
C18 C19 H19B 109.5 . . ?
C18 C19 H19C 109.5 . . ?
H19A C19 H19B 109.5 . . ?
H19A C19 H19C 109.5 . . ?
H19B C19 H19C 109.5 . . ?
C21 C22 H22A 109.5 . . ?
C21 C22 H22B 109.5 . . ?
C21 C22 H22C 109.5 . . ?
H22A C22 H22B 109.5 . . ?
H22A C22 H22C 109.5 . . ?
H22B C22 H22C 109.5 . . ?
C15 C16 H16A 109.5 . . ?
C15 C16 H16B 109.5 . . ?
C15 C16 H16C 109.5 . . ?
H16A C16 H16B 109.5 . . ?
H16A C16 H16C 109.5 . . ?
H16B C16 H16C 109.5 . . ?

loop_
_geom_bond_atom_site_label_1
_geom_bond_atom_site_label_2
_geom_bond_distance
_geom_bond_site_symmetry_2
_geom_bond_publ_flag
Cl1 C2 1.6738(17) . ?
Cl2 C2' 1.6817(18) . ?
O6 C17 1.306(2) . ?
O6 C18 1.426(2) . ?
O4 C14 1.308(2) . ?
O4 C15 1.421(2) . ?
O2 C11 1.317(2) . ?
O2 C12 1.423(2) . ?
O1 C11 1.184(2) . ?
O8 C20 1.320(2) . ?
O8 C21 1.429(2) . ?
O7 C20 1.183(2) . ?
O3 C14 1.180(2) . ?
O5 C17 1.186(2) . ?
C3 C10 1.400(2) . ?
C3 C2 1.384(2) . ?
C3 C14 1.436(3) . ?
C10 C9 1.437(2) . ?
C10 C4 1.366(2) . ?
C9' C1' 1.398(2) . ?
C9' C10' 1.440(3) . ?
C9' C8' 1.376(2) . ?
C9 C1 1.391(2) . ?
C9 C8 1.372(2) . ?
C1' C20 1.443(3) . ?
C1' C2' 1.389(2) . ?
C10' C3' 1.403(2) . ?
C10' C4' 1.368(2) . ?
C4 H4 0.9500 . ?
C4 C5 1.365(2) . ?
C1 C2 1.379(2) . ?
C1 C11 1.445(3) . ?
C6 C6' 1.478(2) . ?
C6 C5 1.372(3) . ?
C6 C7 1.369(3) . ?
C8 H8 0.9500 . ?
C8 C7 1.368(2) . ?
C6' C7' 1.374(3) . ?
C6' C5' 1.370(3) . ?
C5 H5 0.9500 . ?
C8' H8' 0.9500 . ?
C8' C7' 1.364(2) . ?
C7' H7' 0.9500 . ?
C7 H7 0.9500 . ?
C2' C3' 1.381(2) . ?
C3' C17 1.440(3) . ?
C4' H4' 0.9500 . ?
C4' C5' 1.363(2) . ?
C5' H5' 0.9500 . ?
C18 H18A 0.9900 . ?
C18 H18B 0.9900 . ?
C18 C19 1.475(3) . ?
C12 H12A 0.9900 . ?
C12 H12B 0.9900 . ?
C12 C13 1.477(3) . ?
C21 H21A 0.9900 . ?
C21 H21B 0.9900 . ?
C21 C22 1.470(3) . ?
C15 H15A 0.9900 . ?
C15 H15B 0.9900 . ?
C15 C16 1.464(3) . ?
C13 H13A 0.9800 . ?
C13 H13B 0.9800 . ?
C13 H13C 0.9800 . ?
C19 H19A 0.9800 . ?
C19 H19B 0.9800 . ?
C19 H19C 0.9800 . ?
C22 H22A 0.9800 . ?
C22 H22B 0.9800 . ?
C22 H22C 0.9800 . ?
C16 H16A 0.9800 . ?
C16 H16B 0.9800 . ?
C16 H16C 0.9800 . ?

loop_
_geom_torsion_atom_site_label_1
_geom_torsion_atom_site_label_2
_geom_torsion_atom_site_label_3
_geom_torsion_atom_site_label_4
_geom_torsion
_geom_torsion_site_symmetry_1
_geom_torsion_site_symmetry_2
_geom_torsion_site_symmetry_3
_geom_torsion_site_symmetry_4
_geom_torsion_publ_flag
Cl2 C2' C3' C10' -177.69(15) . . . . ?
Cl2 C2' C3' C17 2.8(3) . . . . ?
C3 C10 C9 C1 -1.75(19) . . . . ?
C3 C10 C9 C8 178.71(17) . . . . ?
C3 C10 C4 C5 -177.65(19) . . . . ?
C10 C3 C2 Cl1 -178.22(13) . . . . ?
C10 C3 C2 C1 -0.3(2) . . . . ?
C10 C3 C14 O4 173.50(17) . . . . ?
C10 C3 C14 O3 -7.2(3) . . . . ?
C10 C9 C1 C2 1.56(19) . . . . ?
C10 C9 C1 C11 -177.14(16) . . . . ?
C10 C9 C8 C7 -0.8(3) . . . . ?
C10 C4 C5 C6 -0.1(4) . . . . ?
C9' C1' C20 O8 -15.9(3) . . . . ?
C9' C1' C20 O7 164.2(2) . . . . ?
C9' C1' C2' Cl2 177.79(14) . . . . ?
C9' C1' C2' C3' -0.9(2) . . . . ?
C9' C10' C3' C2' -0.7(2) . . . . ?
C9' C10' C3' C17 178.83(18) . . . . ?
C9' C10' C4' C5' 1.2(4) . . . . ?
C9' C8' C7' C6' 0.3(4) . . . . ?
C9 C10 C4 C5 2.0(3) . . . . ?
C9 C1 C2 Cl1 177.16(13) . . . . ?
C9 C1 C2 C3 -0.8(2) . . . . ?
C9 C1 C11 O2 140.24(18) . . . . ?
C9 C1 C11 O1 -38.1(3) . . . . ?
C9 C8 C7 C6 0.3(3) . . . . ?
C1' C9' C10' C3' 0.2(2) . . . . ?
C1' C9' C10' C4' -177.86(19) . . . . ?
C1' C9' C8' C7' 176.8(2) . . . . ?
C1' C2' C3' C10' 1.0(2) . . . . ?
C1' C2' C3' C17 -178.5(2) . . . . ?
C10' C9' C1' C20 -179.78(18) . . . . ?
C10' C9' C1' C2' 0.5(2) . . . . ?
C10' C9' C8' C7' -5.1(3) . . . . ?
C10' C3' C17 O6 173.09(18) . . . . ?
C10' C3' C17 O5 -8.7(4) . . . . ?
C10' C4' C5' C6' -2.4(4) . . . . ?
C4 C10 C9 C1 178.51(17) . . . . ?
C4 C10 C9 C8 -1.0(3) . . . . ?
C1 C9 C8 C7 179.71(18) . . . . ?
C20 O8 C21 C22 -172.2(2) . . . . ?
C20 C1' C2' Cl2 -2.0(3) . . . . ?
C20 C1' C2' C3' 179.28(17) . . . . ?
C6 C6' C7' C8' -175.81(19) . . . . ?
C6 C6' C5' C4' 178.0(2) . . . . ?
C2 C3 C10 C9 1.27(19) . . . . ?
C2 C3 C10 C4 -179.00(17) . . . . ?
C2 C3 C14 O4 -6.6(3) . . . . ?
C2 C3 C14 O3 172.8(2) . . . . ?
C2 C1 C11 O2 -38.2(3) . . . . ?
C2 C1 C11 O1 143.4(2) . . . . ?
C8 C9 C1 C2 -178.90(17) . . . . ?
C8 C9 C1 C11 2.4(3) . . . . ?
C11 O2 C12 C13 164.69(18) . . . . ?
C11 C1 C2 Cl1 -4.2(3) . . . . ?
C11 C1 C2 C3 177.86(17) . . . . ?
C6' C6 C5 C4 176.97(19) . . . . ?
C6' C6 C7 C8 -177.36(18) . . . . ?
C14 O4 C15 C16 176.6(2) . . . . ?
C14 C3 C10 C9 -178.81(16) . . . . ?
C14 C3 C10 C4 0.9(3) . . . . ?
C14 C3 C2 Cl1 1.9(3) . . . . ?
C14 C3 C2 C1 179.77(18) . . . . ?
C5 C6 C6' C7' 131.49(19) . . . . ?
C5 C6 C6' C5' -48.1(2) . . . . ?
C5 C6 C7 C8 1.9(3) . . . . ?
C8' C9' C1' C20 -1.5(3) . . . . ?
C8' C9' C1' C2' 178.79(18) . . . . ?
C8' C9' C10' C3' -178.18(18) . . . . ?
C8' C9' C10' C4' 3.8(3) . . . . ?
C7' C6' C5' C4' -1.6(4) . . . . ?
C7 C6 C6' C7' -49.2(2) . . . . ?
C7 C6 C6' C5' 131.22(19) . . . . ?
C7 C6 C5 C4 -2.3(3) . . . . ?
C2' C1' C20 O8 163.84(18) . . . . ?
C2' C1' C20 O7 -16.0(3) . . . . ?
C2' C3' C17 O6 -7.5(3) . . . . ?
C2' C3' C17 O5 170.7(2) . . . . ?
C3' C10' C4' C5' -176.5(2) . . . . ?
C4' C10' C3' C2' 177.35(19) . . . . ?
C4' C10' C3' C17 -3.1(3) . . . . ?
C17 O6 C18 C19 -172.87(19) . . . . ?
C5' C6' C7' C8' 3.8(3) . . . . ?
C18 O6 C17 O5 0.6(3) . . . . ?
C18 O6 C17 C3' 178.81(18) . . . . ?
C12 O2 C11 O1 -7.7(3) . . . . ?
C12 O2 C11 C1 173.93(17) . . . . ?
C21 O8 C20 O7 1.5(3) . . . . ?
C21 O8 C20 C1' -178.34(17) . . . . ?
C15 O4 C14 O3 3.7(3) . . . . ?
C15 O4 C14 C3 -176.95(18) . . . . ?
